data_4118689
loop_
_publ_author_name
'Kai Abersfelder'
'Adam Russell'
'Henry S. Rzepa'
'Andrew J. P. White'
'Peter R. Haycock'
'David Scheschkewitz'

_publ_section_title
;
 Contraction and Expansion of the Silicon Scaffold of Stable Si6R6 Isomers
;
_journal_name_full 'Journal of the American Chemical Society'
_journal_page_first 16008
_journal_page_last 16016
_journal_paper_doi 10.1021/ja307344f
_journal_volume 134
_journal_year 2012
_chemical_formula_moiety 'C90 H138 Cl2 Si6, 0.5(C6 H6)'
_chemical_formula_sum 'C93 H141 Cl2 Si6'
_chemical_formula_weight 1498.50
_chemical_name_systematic
; 
 ? 
;
_space_group_IT_number 15
_symmetry_cell_setting monoclinic
_symmetry_space_group_name_Hall '-C 2yc'
_symmetry_space_group_name_H-M 'C 1 2/c 1'
_atom_sites_solution_hydrogens geom
_atom_sites_solution_primary direct
_atom_sites_solution_secondary difmap
_audit_creation_method SHELXL-97
_cell_angle_alpha 90.00
_cell_angle_beta 97.7245(10)
_cell_angle_gamma 90.00
_cell_formula_units_Z 8
_cell_length_a 33.8021(4)
_cell_length_b 26.3632(3)
_cell_length_c 20.2985(2)
_cell_measurement_reflns_used 35779
_cell_measurement_temperature 173(2)
_cell_measurement_theta_max 31.3593
_cell_measurement_theta_min 2.9321
_cell_volume 17924.5(3)
_computing_cell_refinement 'CrysAlis RED, Oxford Diffraction Ltd'
_computing_data_collection 'CrysAlis CCD, Oxford Diffraction Ltd'
_computing_data_reduction 'CrysAlis RED, Oxford Diffraction Ltd'
_computing_molecular_graphics 'Bruker SHELXTL'
_computing_publication_material 'Bruker SHELXTL'
_computing_structure_refinement 'SHELXL-97 (Sheldrick, 1997)'
_computing_structure_solution 'SHELXS-97 (Sheldrick, 1990)'
_diffrn_ambient_temperature 173(2)
_diffrn_detector_area_resol_mean 15.9825
_diffrn_measured_fraction_theta_full 0.989
_diffrn_measured_fraction_theta_max 0.893
_diffrn_measurement_device_type 'OD Xcalibur 3'
_diffrn_measurement_method 'omega scans'
_diffrn_radiation_monochromator graphite
_diffrn_radiation_source 'Enhance (Mo) X-ray Source'
_diffrn_radiation_type MoK\a
_diffrn_radiation_wavelength 0.71073
_diffrn_reflns_av_R_equivalents 0.0292
_diffrn_reflns_av_sigmaI/netI 0.0394
_diffrn_reflns_limit_h_max 47
_diffrn_reflns_limit_h_min -46
_diffrn_reflns_limit_k_max 36
_diffrn_reflns_limit_k_min -36
_diffrn_reflns_limit_l_max 27
_diffrn_reflns_limit_l_min -29
_diffrn_reflns_number 82540
_diffrn_reflns_theta_full 29.50
_diffrn_reflns_theta_max 31.43
_diffrn_reflns_theta_min 2.94
_exptl_absorpt_coefficient_mu 0.195
_exptl_absorpt_correction_T_max 0.956
_exptl_absorpt_correction_T_min 0.926
_exptl_absorpt_correction_type analytical
_exptl_absorpt_process_details
; 
CrysAlisPro, Oxford Diffraction Ltd., 
Version 1.171.34.36 (release 02-08-2010 CrysAlis171 .NET) 
(compiled Aug  2 2010,13:00:58) 
Analytical numeric absorption correction using a multifaceted crystal 
model based on expressions derived by R.C. Clark & J.S. Reid. 
(Clark, R. C. & Reid, J. S. (1995). Acta Cryst. A51, 887-897) 
;
_exptl_crystal_colour 'Pale yellow'
_exptl_crystal_density_diffrn 1.111
_exptl_crystal_description blocks
_exptl_crystal_F_000 6536
_exptl_crystal_size_max 0.55
_exptl_crystal_size_mid 0.38
_exptl_crystal_size_min 0.25
_refine_diff_density_max 0.969
_refine_diff_density_min -0.631
_refine_diff_density_rms 0.077
_refine_ls_extinction_method none
_refine_ls_goodness_of_fit_ref 1.097
_refine_ls_hydrogen_treatment constr
_refine_ls_matrix_type full
_refine_ls_number_parameters 939
_refine_ls_number_reflns 26485
_refine_ls_number_restraints 102
_refine_ls_restrained_S_all 1.104
_refine_ls_R_factor_all 0.0885
_refine_ls_R_factor_gt 0.0562
_refine_ls_shift/su_max 0.002
_refine_ls_shift/su_mean 0.000
_refine_ls_structure_factor_coef Fsqd
_refine_ls_weighting_details 'calc w=1/[\s^2^(Fo^2^)+(0.0901P)^2^+14.1236P] where P=(Fo^2^+2Fc^2^)/3'
_refine_ls_weighting_scheme calc
_refine_ls_wR_factor_gt 0.1524
_refine_ls_wR_factor_ref 0.1718
_reflns_number_gt 19297
_reflns_number_total 26485
_reflns_threshold_expression >2sigma(I)
_cod_data_source_file ja307344f_si_002_6.cif
_cod_data_source_block 12.benzene
_cod_database_code 4118689

loop_
_symmetry_equiv_pos_as_xyz
'x, y, z'
'-x, y, -z+1/2'
'x+1/2, y+1/2, z'
'-x+1/2, y+1/2, -z+1/2'
'-x, -y, -z'
'x, -y, z-1/2'
'-x+1/2, -y+1/2, -z'
'x+1/2, -y+1/2, z-1/2'

loop_
_atom_site_label
_atom_site_type_symbol
_atom_site_fract_x
_atom_site_fract_y
_atom_site_fract_z
_atom_site_U_iso_or_equiv
_atom_site_adp_type
_atom_site_occupancy
_atom_site_symmetry_multiplicity
_atom_site_calc_flag
_atom_site_refinement_flags
_atom_site_disorder_assembly
_atom_site_disorder_group
Si1 Si 0.734961(13) 0.662444(18) 0.17181(2) 0.01839(10) Uani 1 1 d . . .
Si2 Si 0.760303(13) 0.580154(18) 0.17610(2) 0.01727(10) Uani 1 1 d . . .
Si3 Si 0.826888(13) 0.599191(18) 0.21304(2) 0.01759(10) Uani 1 1 d . . .
Si4 Si 0.786549(14) 0.659115(18) 0.26463(2) 0.01774(10) Uani 1 1 d . . .
Si5 Si 0.735399(14) 0.594568(18) 0.27947(2) 0.01780(10) Uani 1 1 d . . .
Si6 Si 0.678011(14) 0.640503(18) 0.21971(2) 0.01936(10) Uani 1 1 d . . .
Cl1 Cl 0.733357(14) 0.709530(18) 0.09010(2) 0.02810(10) Uani 1 1 d . . .
Cl2 Cl 0.742123(14) 0.522525(18) 0.10973(2) 0.02855(10) Uani 1 1 d . . .
C1 C 0.86201(5) 0.62530(7) 0.15391(8) 0.0207(3) Uani 1 1 d . . .
C2 C 0.85295(5) 0.62889(7) 0.08381(8) 0.0222(3) Uani 1 1 d . . .
C3 C 0.88300(5) 0.64118(9) 0.04555(9) 0.0301(4) Uani 1 1 d . . .
H3A H 0.8765 0.6423 -0.0014 0.036 Uiso 1 1 calc R . .
C4 C 0.92182(6) 0.65175(10) 0.07332(10) 0.0354(5) Uani 1 1 d . . .
C5 C 0.93041(6) 0.64966(9) 0.14145(10) 0.0329(4) Uani 1 1 d . . .
H5A H 0.9568 0.6570 0.1615 0.039 Uiso 1 1 calc R . .
C6 C 0.90178(5) 0.63715(8) 0.18218(9) 0.0248(4) Uani 1 1 d . . .
C7 C 0.81195(5) 0.61986(8) 0.04406(8) 0.0241(4) Uani 1 1 d . . .
H7A H 0.7920 0.6178 0.0761 0.029 Uiso 1 1 calc R . .
C8 C 0.79982(6) 0.66375(9) -0.00408(10) 0.0323(4) Uani 1 1 d . . .
H8A H 0.8007 0.6957 0.0208 0.048 Uiso 1 1 calc R . .
H8B H 0.7727 0.6580 -0.0265 0.048 Uiso 1 1 calc R . .
H8C H 0.8183 0.6656 -0.0372 0.048 Uiso 1 1 calc R . .
C9 C 0.81018(6) 0.57015(9) 0.00482(10) 0.0340(4) Uani 1 1 d . . .
H9A H 0.8179 0.5419 0.0353 0.051 Uiso 1 1 calc R . .
H9B H 0.8286 0.5720 -0.0285 0.051 Uiso 1 1 calc R . .
H9C H 0.7830 0.5647 -0.0175 0.051 Uiso 1 1 calc R . .
C10 C 0.95367(7) 0.66488(14) 0.03005(12) 0.0573(9) Uani 1 1 d . . .
H10A H 0.9402 0.6682 -0.0167 0.069 Uiso 1 1 calc R . .
C11 C 0.97353(9) 0.71590(17) 0.05002(17) 0.0825(13) Uani 1 1 d . . .
H11A H 0.9530 0.7423 0.0486 0.124 Uiso 1 1 calc R . .
H11B H 0.9923 0.7246 0.0190 0.124 Uiso 1 1 calc R . .
H11C H 0.9879 0.7134 0.0952 0.124 Uiso 1 1 calc R . .
C12 C 0.98412(8) 0.62260(18) 0.03133(15) 0.0803(13) Uani 1 1 d . . .
H12A H 0.9705 0.5907 0.0180 0.121 Uiso 1 1 calc R . .
H12B H 0.9985 0.6192 0.0764 0.121 Uiso 1 1 calc R . .
H12C H 1.0031 0.6306 0.0004 0.121 Uiso 1 1 calc R . .
C13 C 0.91642(5) 0.63658(8) 0.25636(9) 0.0280(4) Uani 1 1 d . . .
H13A H 0.8929 0.6299 0.2803 0.034 Uiso 1 1 calc R . .
C14 C 0.93492(7) 0.68723(10) 0.28111(12) 0.0421(5) Uani 1 1 d . . .
H14A H 0.9155 0.7145 0.2701 0.063 Uiso 1 1 calc R . .
H14B H 0.9587 0.6939 0.2597 0.063 Uiso 1 1 calc R . .
H14C H 0.9424 0.6858 0.3294 0.063 Uiso 1 1 calc R . .
C15 C 0.94651(6) 0.59369(10) 0.27315(10) 0.0364(5) Uani 1 1 d . . .
H15A H 0.9344 0.5614 0.2575 0.055 Uiso 1 1 calc R . .
H15B H 0.9543 0.5922 0.3214 0.055 Uiso 1 1 calc R . .
H15C H 0.9702 0.6000 0.2513 0.055 Uiso 1 1 calc R . .
C16 C 0.85557(5) 0.54511(7) 0.26192(8) 0.0216(3) Uani 1 1 d . . .
C17 C 0.86811(5) 0.50419(7) 0.22477(9) 0.0247(4) Uani 1 1 d . . .
C18 C 0.89339(6) 0.46681(8) 0.25545(10) 0.0305(4) Uani 1 1 d . . .
H18A H 0.9015 0.4399 0.2292 0.037 Uiso 1 1 calc R . .
C19 C 0.90701(6) 0.46760(8) 0.32288(10) 0.0327(4) Uani 1 1 d . A .
C20 C 0.89345(6) 0.50647(8) 0.35971(9) 0.0311(4) Uani 1 1 d . . .
H20A H 0.9013 0.5068 0.4064 0.037 Uiso 1 1 calc R . .
C21 C 0.86875(5) 0.54523(7) 0.33150(9) 0.0246(4) Uani 1 1 d . . .
C22 C 0.85628(6) 0.49873(8) 0.14993(9) 0.0269(4) Uani 1 1 d . . .
H22A H 0.8374 0.5269 0.1349 0.032 Uiso 1 1 calc R . .
C23 C 0.89270(7) 0.50380(10) 0.11271(10) 0.0371(5) Uani 1 1 d . . .
H23A H 0.9062 0.5361 0.1245 0.056 Uiso 1 1 calc R . .
H23B H 0.8840 0.5028 0.0647 0.056 Uiso 1 1 calc R . .
H23C H 0.9112 0.4757 0.1252 0.056 Uiso 1 1 calc R . .
C24 C 0.83461(7) 0.44856(9) 0.13219(11) 0.0392(5) Uani 1 1 d . . .
H24A H 0.8115 0.4459 0.1563 0.059 Uiso 1 1 calc R . .
H24B H 0.8529 0.4202 0.1446 0.059 Uiso 1 1 calc R . .
H24C H 0.8256 0.4475 0.0843 0.059 Uiso 1 1 calc R . .
C25 C 0.93686(7) 0.42932(10) 0.35595(13) 0.0442(6) Uani 1 1 d D . .
H25A H 0.9310 0.4252 0.4027 0.053 Uiso 0.619(10) 1 calc PR A 1
H25B H 0.9397 0.4365 0.4027 0.053 Uiso 0.381(10) 1 d PR A 2
C26 C 0.97813(13) 0.4505(3) 0.3602(4) 0.073(2) Uani 0.619(10) 1 d PDU A 1
H26A H 0.9791 0.4836 0.3824 0.110 Uiso 0.619(10) 1 calc PR A 1
H26B H 0.9853 0.4545 0.3153 0.110 Uiso 0.619(10) 1 calc PR A 1
H26C H 0.9970 0.4273 0.3856 0.110 Uiso 0.619(10) 1 calc PR A 1
C27 C 0.9342(3) 0.37737(19) 0.3250(4) 0.081(2) Uani 0.619(10) 1 d PDU A 1
H27A H 0.9066 0.3651 0.3216 0.122 Uiso 0.619(10) 1 calc PR A 1
H27B H 0.9519 0.3541 0.3528 0.122 Uiso 0.619(10) 1 calc PR A 1
H27C H 0.9423 0.3791 0.2805 0.122 Uiso 0.619(10) 1 calc PR A 1
C26' C 0.9765(3) 0.4329(4) 0.3256(5) 0.062(2) Uiso 0.381(10) 1 d PDU A 2
H26D H 0.9870 0.4675 0.3308 0.094 Uiso 0.381(10) 1 calc PR A 2
H26E H 0.9715 0.4243 0.2782 0.094 Uiso 0.381(10) 1 calc PR A 2
H26F H 0.9959 0.4091 0.3485 0.094 Uiso 0.381(10) 1 calc PR A 2
C27' C 0.9200(3) 0.3768(3) 0.3501(5) 0.053(2) Uiso 0.381(10) 1 d PDU A 2
H27D H 0.8937 0.3765 0.3655 0.079 Uiso 0.381(10) 1 calc PR A 2
H27E H 0.9379 0.3536 0.3775 0.079 Uiso 0.381(10) 1 calc PR A 2
H27F H 0.9173 0.3658 0.3036 0.079 Uiso 0.381(10) 1 calc PR A 2
C28 C 0.85865(6) 0.58583(8) 0.37963(9) 0.0269(4) Uani 1 1 d . . .
H28A H 0.8441 0.6138 0.3532 0.032 Uiso 1 1 calc R . .
C29 C 0.89611(7) 0.60859(10) 0.42039(10) 0.0395(5) Uani 1 1 d . . .
H29A H 0.9138 0.6222 0.3902 0.059 Uiso 1 1 calc R . .
H29B H 0.9102 0.5821 0.4483 0.059 Uiso 1 1 calc R . .
H29C H 0.8882 0.6359 0.4487 0.059 Uiso 1 1 calc R . .
C30 C 0.83114(6) 0.56440(8) 0.42677(10) 0.0322(4) Uani 1 1 d . . .
H30A H 0.8073 0.5499 0.4008 0.048 Uiso 1 1 calc R . .
H30B H 0.8233 0.5917 0.4551 0.048 Uiso 1 1 calc R . .
H30C H 0.8452 0.5379 0.4546 0.048 Uiso 1 1 calc R . .
C31 C 0.81540(5) 0.71665(7) 0.30477(8) 0.0219(3) Uani 1 1 d . B .
C32 C 0.83326(6) 0.75017(7) 0.26259(9) 0.0250(4) Uani 1 1 d . . .
C33 C 0.86047(6) 0.78653(8) 0.29068(10) 0.0326(4) Uani 1 1 d . B .
H33A H 0.8719 0.8090 0.2619 0.039 Uiso 1 1 calc R . .
C34 C 0.87152(7) 0.79128(9) 0.35818(11) 0.0362(5) Uani 1 1 d D . .
C35 C 0.85299(7) 0.75964(9) 0.39896(10) 0.0348(4) Uani 1 1 d . B .
H35A H 0.8597 0.7629 0.4457 0.042 Uiso 1 1 calc R . .
C36 C 0.82500(6) 0.72327(7) 0.37445(9) 0.0269(4) Uani 1 1 d . . .
C37 C 0.82171(6) 0.75253(7) 0.18767(9) 0.0258(4) Uani 1 1 d . . .
H37A H 0.8081 0.7200 0.1729 0.031 Uiso 1 1 calc R . .
C38 C 0.79173(7) 0.79563(9) 0.17247(12) 0.0383(5) Uani 1 1 d . . .
H38A H 0.7693 0.7906 0.1977 0.057 Uiso 1 1 calc R . .
H38B H 0.7819 0.7959 0.1248 0.057 Uiso 1 1 calc R . .
H38C H 0.8048 0.8281 0.1851 0.057 Uiso 1 1 calc R . .
C39 C 0.85680(7) 0.76026(9) 0.14782(10) 0.0343(4) Uani 1 1 d . . .
H39A H 0.8760 0.7325 0.1574 0.051 Uiso 1 1 calc R . .
H39B H 0.8700 0.7926 0.1605 0.051 Uiso 1 1 calc R . .
H39C H 0.8468 0.7606 0.1002 0.051 Uiso 1 1 calc R . .
C40 C 0.90409(10) 0.82877(13) 0.38469(17) 0.0468(8) Uani 0.888(5) 1 d PDU B 1
H40A H 0.9065 0.8546 0.3493 0.056 Uiso 0.888(5) 1 calc PR B 1
C41 C 0.89496(10) 0.85636(12) 0.44659(15) 0.0499(8) Uani 0.888(5) 1 d PDU B 1
H41A H 0.8691 0.8735 0.4371 0.075 Uiso 0.888(5) 1 calc PR B 1
H41B H 0.9159 0.8815 0.4600 0.075 Uiso 0.888(5) 1 calc PR B 1
H41C H 0.8940 0.8319 0.4827 0.075 Uiso 0.888(5) 1 calc PR B 1
C42 C 0.94390(10) 0.80158(17) 0.4001(3) 0.0850(15) Uani 0.888(5) 1 d PDU B 1
H42A H 0.9645 0.8259 0.4179 0.128 Uiso 0.888(5) 1 calc PR B 1
H42B H 0.9511 0.7864 0.3593 0.128 Uiso 0.888(5) 1 calc PR B 1
H42C H 0.9417 0.7749 0.4330 0.128 Uiso 0.888(5) 1 calc PR B 1
C40' C 0.8975(8) 0.8303(9) 0.3985(12) 0.056(6) Uiso 0.112(5) 1 d PDU B 2
H40B H 0.9195 0.8142 0.4294 0.067 Uiso 0.112(5) 1 calc PR B 2
C41' C 0.8669(3) 0.8565(11) 0.4353(11) 0.061(3) Uiso 0.112(5) 1 d PDU B 2
H41D H 0.8797 0.8846 0.4616 0.092 Uiso 0.112(5) 1 calc PR B 2
H41E H 0.8563 0.8321 0.4649 0.092 Uiso 0.112(5) 1 calc PR B 2
H41F H 0.8451 0.8696 0.4032 0.092 Uiso 0.112(5) 1 calc PR B 2
C42' C 0.9131(6) 0.8667(8) 0.3504(9) 0.038(4) Uiso 0.112(5) 1 d PDU B 2
H42D H 0.9195 0.8480 0.3116 0.058 Uiso 0.112(5) 1 calc PR B 2
H42E H 0.9371 0.8835 0.3724 0.058 Uiso 0.112(5) 1 calc PR B 2
H42F H 0.8926 0.8922 0.3362 0.058 Uiso 0.112(5) 1 calc PR B 2
C43 C 0.80201(6) 0.69596(8) 0.42302(9) 0.0280(4) Uani 1 1 d . B .
H43A H 0.7971 0.6602 0.4075 0.034 Uiso 1 1 calc R . .
C44 C 0.76181(7) 0.72277(8) 0.42130(10) 0.0346(4) Uani 1 1 d . . .
H44A H 0.7483 0.7237 0.3755 0.052 Uiso 1 1 calc R B .
H44B H 0.7661 0.7575 0.4379 0.052 Uiso 1 1 calc R . .
H44C H 0.7452 0.7043 0.4494 0.052 Uiso 1 1 calc R . .
C45 C 0.82283(8) 0.69492(9) 0.49478(10) 0.0395(5) Uani 1 1 d . . .
H45A H 0.8486 0.6777 0.4964 0.059 Uiso 1 1 calc R B .
H45B H 0.8061 0.6766 0.5228 0.059 Uiso 1 1 calc R . .
H45C H 0.8271 0.7297 0.5112 0.059 Uiso 1 1 calc R . .
C46 C 0.72824(5) 0.54363(7) 0.34369(8) 0.0218(3) Uani 1 1 d . . .
C47 C 0.71041(6) 0.55825(7) 0.40035(9) 0.0242(3) Uani 1 1 d . . .
C48 C 0.69012(6) 0.52227(8) 0.43303(9) 0.0294(4) Uani 1 1 d . . .
H48A H 0.6768 0.5330 0.4690 0.035 Uiso 1 1 calc R . .
C49 C 0.68848(6) 0.47164(8) 0.41537(9) 0.0276(4) Uani 1 1 d . . .
C50 C 0.71110(6) 0.45650(7) 0.36679(9) 0.0278(4) Uani 1 1 d . . .
H50A H 0.7131 0.4213 0.3576 0.033 Uiso 1 1 calc R . .
C51 C 0.73100(5) 0.49103(7) 0.33084(9) 0.0231(3) Uani 1 1 d . . .
C52 C 0.71714(6) 0.60997(8) 0.43289(9) 0.0290(4) Uani 1 1 d . . .
H52A H 0.7342 0.6304 0.4062 0.035 Uiso 1 1 calc R . .
C53 C 0.67934(7) 0.64043(9) 0.43897(12) 0.0395(5) Uani 1 1 d . . .
H53A H 0.6644 0.6456 0.3947 0.059 Uiso 1 1 calc R . .
H53B H 0.6867 0.6734 0.4594 0.059 Uiso 1 1 calc R . .
H53C H 0.6627 0.6218 0.4668 0.059 Uiso 1 1 calc R . .
C54 C 0.74018(7) 0.60255(10) 0.50266(10) 0.0396(5) Uani 1 1 d . . .
H54A H 0.7647 0.5835 0.4994 0.059 Uiso 1 1 calc R . .
H54B H 0.7236 0.5837 0.5303 0.059 Uiso 1 1 calc R . .
H54C H 0.7470 0.6357 0.5228 0.059 Uiso 1 1 calc R . .
C55 C 0.66395(6) 0.43440(8) 0.44946(11) 0.0340(4) Uani 1 1 d . . .
H55A H 0.6521 0.4532 0.4849 0.041 Uiso 1 1 calc R . .
C56 C 0.62953(8) 0.41361(12) 0.40011(15) 0.0555(7) Uani 1 1 d . . .
H56A H 0.6138 0.4419 0.3791 0.083 Uiso 1 1 calc R . .
H56B H 0.6125 0.3920 0.4237 0.083 Uiso 1 1 calc R . .
H56C H 0.6403 0.3936 0.3659 0.083 Uiso 1 1 calc R . .
C57 C 0.68869(7) 0.39110(9) 0.48256(11) 0.0398(5) Uani 1 1 d . . .
H57A H 0.7104 0.4048 0.5143 0.060 Uiso 1 1 calc R . .
H57B H 0.6999 0.3712 0.4487 0.060 Uiso 1 1 calc R . .
H57C H 0.6717 0.3693 0.5060 0.060 Uiso 1 1 calc R . .
C58 C 0.75819(6) 0.46860(7) 0.28379(9) 0.0272(4) Uani 1 1 d . . .
H58A H 0.7667 0.4967 0.2557 0.033 Uiso 1 1 calc R . .
C59 C 0.73837(7) 0.42806(10) 0.23802(11) 0.0408(5) Uani 1 1 d . . .
H59A H 0.7143 0.4420 0.2119 0.061 Uiso 1 1 calc R . .
H59B H 0.7310 0.3994 0.2645 0.061 Uiso 1 1 calc R . .
H59C H 0.7569 0.4165 0.2080 0.061 Uiso 1 1 calc R . .
C60 C 0.79556(6) 0.44622(9) 0.32416(11) 0.0366(5) Uani 1 1 d . . .
H60A H 0.8128 0.4318 0.2939 0.055 Uiso 1 1 calc R . .
H60B H 0.7878 0.4196 0.3535 0.055 Uiso 1 1 calc R . .
H60C H 0.8100 0.4730 0.3509 0.055 Uiso 1 1 calc R . .
C61 C 0.64786(5) 0.68581(7) 0.26877(9) 0.0249(4) Uani 1 1 d . . .
C62 C 0.65605(6) 0.73839(8) 0.27899(10) 0.0303(4) Uani 1 1 d . . .
C63 C 0.62929(8) 0.76857(9) 0.30845(13) 0.0445(6) Uani 1 1 d . . .
H63A H 0.6348 0.8038 0.3137 0.053 Uiso 1 1 calc R . .
C64 C 0.59509(8) 0.74953(10) 0.33043(14) 0.0500(6) Uani 1 1 d . C .
C65 C 0.58812(7) 0.69859(10) 0.32245(13) 0.0437(6) Uani 1 1 d . . .
H65A H 0.5652 0.6846 0.3382 0.052 Uiso 1 1 calc R . .
C66 C 0.61308(6) 0.66622(8) 0.29227(10) 0.0308(4) Uani 1 1 d . . .
C67 C 0.69205(6) 0.76665(8) 0.25955(10) 0.0303(4) Uani 1 1 d . . .
H67A H 0.7128 0.7411 0.2519 0.036 Uiso 1 1 calc R . .
C68 C 0.68183(7) 0.79799(9) 0.19553(12) 0.0384(5) Uani 1 1 d . . .
H68A H 0.6702 0.7758 0.1594 0.058 Uiso 1 1 calc R . .
H68B H 0.7062 0.8136 0.1836 0.058 Uiso 1 1 calc R . .
H68C H 0.6626 0.8246 0.2029 0.058 Uiso 1 1 calc R . .
C69 C 0.71039(8) 0.80349(9) 0.31435(12) 0.0418(5) Uani 1 1 d . . .
H69A H 0.7175 0.7848 0.3560 0.063 Uiso 1 1 calc R . .
H69B H 0.6909 0.8300 0.3208 0.063 Uiso 1 1 calc R . .
H69C H 0.7344 0.8191 0.3011 0.063 Uiso 1 1 calc R . .
C70 C 0.56612(11) 0.78400(13) 0.3607(2) 0.0859(13) Uani 1 1 d D . .
H70A H 0.5779 0.8189 0.3634 0.103 Uiso 0.544(6) 1 calc PR C 1
H70B H 0.5552 0.7954 0.3170 0.103 Uiso 0.456(6) 1 d PR C 2
C71 C 0.5268(2) 0.7869(4) 0.3151(4) 0.115(3) Uani 0.544(6) 1 d PDU C 1
H71A H 0.5081 0.8085 0.3353 0.173 Uiso 0.544(6) 1 calc PR C 1
H71B H 0.5155 0.7528 0.3082 0.173 Uiso 0.544(6) 1 calc PR C 1
H71C H 0.5313 0.8012 0.2722 0.173 Uiso 0.544(6) 1 calc PR C 1
C72 C 0.5616(2) 0.7687(3) 0.4277(3) 0.092(2) Uani 0.544(6) 1 d PDU C 1
H72A H 0.5877 0.7694 0.4554 0.138 Uiso 0.544(6) 1 calc PR C 1
H72B H 0.5506 0.7343 0.4271 0.138 Uiso 0.544(6) 1 calc PR C 1
H72C H 0.5434 0.7921 0.4461 0.138 Uiso 0.544(6) 1 calc PR C 1
C71' C 0.5270(3) 0.7611(4) 0.3699(6) 0.109(3) Uiso 0.456(6) 1 d PDU C 2
H71D H 0.5081 0.7880 0.3773 0.163 Uiso 0.456(6) 1 calc PR C 2
H71E H 0.5305 0.7383 0.4083 0.163 Uiso 0.456(6) 1 calc PR C 2
H71F H 0.5166 0.7419 0.3300 0.163 Uiso 0.456(6) 1 calc PR C 2
C72' C 0.5776(3) 0.8330(3) 0.3818(5) 0.095(3) Uiso 0.456(6) 1 d PD C 2
H72D H 0.5540 0.8523 0.3902 0.142 Uiso 0.456(6) 1 calc PR C 2
H72E H 0.5903 0.8500 0.3471 0.142 Uiso 0.456(6) 1 calc PR C 2
H72F H 0.5965 0.8311 0.4227 0.142 Uiso 0.456(6) 1 calc PR C 2
C73 C 0.59957(6) 0.61119(9) 0.28539(11) 0.0348(5) Uani 1 1 d . . .
H73A H 0.6200 0.5921 0.2640 0.042 Uiso 1 1 calc R . .
C74 C 0.55977(7) 0.60672(12) 0.23982(13) 0.0493(6) Uani 1 1 d . . .
H74A H 0.5620 0.6232 0.1972 0.074 Uiso 1 1 calc R . .
H74B H 0.5387 0.6233 0.2608 0.074 Uiso 1 1 calc R . .
H74C H 0.5531 0.5708 0.2323 0.074 Uiso 1 1 calc R . .
C75 C 0.59554(8) 0.58492(10) 0.35201(12) 0.0443(6) Uani 1 1 d . . .
H75A H 0.6209 0.5875 0.3816 0.066 Uiso 1 1 calc R . .
H75B H 0.5888 0.5491 0.3440 0.066 Uiso 1 1 calc R . .
H75C H 0.5744 0.6015 0.3728 0.066 Uiso 1 1 calc R . .
C76 C 0.63827(5) 0.61156(7) 0.15156(9) 0.0232(3) Uani 1 1 d . . .
C77 C 0.61452(5) 0.64683(8) 0.11059(9) 0.0269(4) Uani 1 1 d . . .
C78 C 0.58075(6) 0.63057(9) 0.06836(10) 0.0344(4) Uani 1 1 d . . .
H78A H 0.5659 0.6548 0.0406 0.041 Uiso 1 1 calc R . .
C79 C 0.56829(6) 0.58100(9) 0.06553(11) 0.0353(5) Uani 1 1 d . . .
C80 C 0.59212(6) 0.54626(9) 0.10340(10) 0.0331(4) Uani 1 1 d . . .
H80A H 0.5843 0.5116 0.1016 0.040 Uiso 1 1 calc R . .
C81 C 0.62719(5) 0.55965(8) 0.14416(9) 0.0262(4) Uani 1 1 d . . .
C82 C 0.62227(6) 0.70363(8) 0.11046(10) 0.0305(4) Uani 1 1 d . . .
H82A H 0.6472 0.7104 0.1417 0.037 Uiso 1 1 calc R . .
C83 C 0.62881(7) 0.72313(9) 0.04151(11) 0.0384(5) Uani 1 1 d . . .
H83A H 0.6507 0.7043 0.0259 0.058 Uiso 1 1 calc R . .
H83B H 0.6355 0.7593 0.0443 0.058 Uiso 1 1 calc R . .
H83C H 0.6043 0.7183 0.0103 0.058 Uiso 1 1 calc R . .
C84 C 0.58823(7) 0.73337(9) 0.13520(12) 0.0415(5) Uani 1 1 d . . .
H84A H 0.5842 0.7210 0.1794 0.062 Uiso 1 1 calc R . .
H84B H 0.5637 0.7286 0.1042 0.062 Uiso 1 1 calc R . .
H84C H 0.5951 0.7695 0.1378 0.062 Uiso 1 1 calc R . .
C85 C 0.52879(7) 0.56384(12) 0.02651(13) 0.0479(6) Uani 1 1 d . . .
H85A H 0.5290 0.5259 0.0272 0.057 Uiso 1 1 calc R . .
C86 C 0.52416(10) 0.57923(18) -0.04438(16) 0.0814(12) Uani 1 1 d . . .
H86A H 0.4985 0.5669 -0.0669 0.122 Uiso 1 1 calc R . .
H86B H 0.5459 0.5647 -0.0657 0.122 Uiso 1 1 calc R . .
H86C H 0.5250 0.6163 -0.0474 0.122 Uiso 1 1 calc R . .
C87 C 0.49436(9) 0.5801(2) 0.0601(2) 0.0958(15) Uani 1 1 d . . .
H87A H 0.4695 0.5682 0.0343 0.144 Uiso 1 1 calc R . .
H87B H 0.4940 0.6172 0.0631 0.144 Uiso 1 1 calc R . .
H87C H 0.4970 0.5655 0.1049 0.144 Uiso 1 1 calc R . .
C88 C 0.65075(6) 0.51484(7) 0.17681(10) 0.0273(4) Uani 1 1 d . . .
H88A H 0.6784 0.5267 0.1937 0.033 Uiso 1 1 calc R . .
C89 C 0.65360(7) 0.47325(9) 0.12418(13) 0.0426(5) Uani 1 1 d . . .
H89A H 0.6654 0.4876 0.0867 0.064 Uiso 1 1 calc R . .
H89B H 0.6268 0.4604 0.1083 0.064 Uiso 1 1 calc R . .
H89C H 0.6704 0.4454 0.1440 0.064 Uiso 1 1 calc R . .
C90 C 0.63242(7) 0.49203(10) 0.23489(13) 0.0437(5) Uani 1 1 d . . .
H90A H 0.6306 0.5182 0.2686 0.066 Uiso 1 1 calc R . .
H90B H 0.6493 0.4642 0.2544 0.066 Uiso 1 1 calc R . .
H90C H 0.6057 0.4791 0.2189 0.066 Uiso 1 1 calc R . .
C101 C 0.4688(4) 0.6332(6) 0.7026(7) 0.100(6) Uiso 0.278(9) 1 d PGU D -1
H10B H 0.4462 0.6263 0.6707 0.121 Uiso 0.278(9) 1 calc PR D -1
C102 C 0.4764(3) 0.6824(6) 0.7253(7) 0.087(5) Uiso 0.278(9) 1 d PGU D -1
H10C H 0.4590 0.7092 0.7090 0.105 Uiso 0.278(9) 1 calc PR D -1
C103 C 0.5094(4) 0.6925(5) 0.7720(7) 0.084(5) Uiso 0.278(9) 1 d PG D -1
H10D H 0.5146 0.7261 0.7876 0.101 Uiso 0.278(9) 1 calc PR D -1
C104 C 0.5349(3) 0.6533(5) 0.7960(6) 0.082(4) Uiso 0.278(9) 1 d PGU D -1
H10E H 0.5575 0.6602 0.8279 0.099 Uiso 0.278(9) 1 calc PR D -1
C105 C 0.5273(4) 0.6041(5) 0.7733(7) 0.094(5) Uiso 0.278(9) 1 d PGU D -1
H10F H 0.5447 0.5773 0.7897 0.113 Uiso 0.278(9) 1 calc PR D -1
C106 C 0.4942(5) 0.5940(5) 0.7266(8) 0.128(8) Uiso 0.278(9) 1 d PGU D -1
H10G H 0.4890 0.5603 0.7111 0.154 Uiso 0.278(9) 1 calc PR D -1
C111 C 0.4613(4) 0.6285(8) 0.7232(10) 0.063(4) Uiso 0.222(9) 1 d PGU D -2
H11D H 0.4342 0.6364 0.7080 0.075 Uiso 0.222(9) 1 calc PR D -2
C112 C 0.4887(4) 0.6672(7) 0.7398(13) 0.120(9) Uiso 0.222(9) 1 d PGU D -2
H11E H 0.4803 0.7016 0.7360 0.144 Uiso 0.222(9) 1 calc PR D -2
C113 C 0.5283(4) 0.6557(7) 0.7622(11) 0.098(6) Uiso 0.222(9) 1 d PGU D -2
H11F H 0.5471 0.6822 0.7735 0.117 Uiso 0.222(9) 1 calc PR D -2
C114 C 0.5406(4) 0.6054(7) 0.7678(10) 0.085(6) Uiso 0.222(9) 1 d PGU D -2
H11G H 0.5677 0.5975 0.7831 0.102 Uiso 0.222(9) 1 calc PR D -2
C115 C 0.5132(5) 0.5666(7) 0.7512(12) 0.132(11) Uiso 0.222(9) 1 d PG D -2
H11H H 0.5216 0.5322 0.7551 0.159 Uiso 0.222(9) 1 calc PR D -2
C116 C 0.4736(4) 0.5782(7) 0.7289(11) 0.102(7) Uiso 0.222(9) 1 d PGU D -2
H11I H 0.4548 0.5517 0.7175 0.122 Uiso 0.222(9) 1 calc PR D -2

loop_
_atom_site_aniso_label
_atom_site_aniso_U_11
_atom_site_aniso_U_22
_atom_site_aniso_U_33
_atom_site_aniso_U_23
_atom_site_aniso_U_13
_atom_site_aniso_U_12
Si1 0.0162(2) 0.0212(2) 0.0182(2) 0.00283(16) 0.00409(16) 0.00165(17)
Si2 0.0164(2) 0.0207(2) 0.0151(2) -0.00010(15) 0.00338(15) 0.00114(16)
Si3 0.0152(2) 0.0232(2) 0.0143(2) 0.00041(16) 0.00204(15) 0.00196(17)
Si4 0.0185(2) 0.0198(2) 0.0153(2) -0.00083(16) 0.00371(15) 0.00009(17)
Si5 0.0191(2) 0.0192(2) 0.0161(2) 0.00143(15) 0.00599(16) 0.00096(17)
Si6 0.0166(2) 0.0207(2) 0.0218(2) 0.00162(17) 0.00639(16) 0.00181(17)
Cl1 0.0280(2) 0.0320(2) 0.0243(2) 0.01109(16) 0.00370(16) 0.00148(18)
Cl2 0.0319(2) 0.0302(2) 0.0238(2) -0.00793(16) 0.00494(16) -0.00466(18)
C1 0.0164(7) 0.0265(9) 0.0193(8) 0.0005(6) 0.0027(6) 0.0016(6)
C2 0.0174(8) 0.0306(9) 0.0185(8) 0.0018(6) 0.0023(6) 0.0007(7)
C3 0.0206(8) 0.0500(13) 0.0202(8) 0.0069(8) 0.0045(6) 0.0007(8)
C4 0.0196(9) 0.0605(15) 0.0266(10) 0.0104(9) 0.0054(7) -0.0011(9)
C5 0.0158(8) 0.0550(14) 0.0275(9) 0.0041(9) 0.0017(7) -0.0024(8)
C6 0.0184(8) 0.0348(10) 0.0209(8) 0.0018(7) 0.0014(6) -0.0003(7)
C7 0.0176(8) 0.0389(10) 0.0158(7) 0.0035(7) 0.0022(6) -0.0020(7)
C8 0.0225(9) 0.0486(13) 0.0251(9) 0.0117(8) 0.0010(7) 0.0003(8)
C9 0.0317(10) 0.0478(13) 0.0219(9) -0.0032(8) 0.0015(7) -0.0033(9)
C10 0.0213(10) 0.121(3) 0.0299(11) 0.0217(13) 0.0052(8) -0.0089(13)
C11 0.0439(16) 0.132(3) 0.070(2) 0.044(2) 0.0028(14) -0.0365(19)
C12 0.0347(14) 0.165(4) 0.0449(16) 0.0057(19) 0.0181(12) 0.0182(19)
C13 0.0186(8) 0.0424(11) 0.0225(9) -0.0013(7) 0.0007(6) -0.0027(8)
C14 0.0330(11) 0.0552(15) 0.0363(12) -0.0072(10) -0.0018(9) -0.0123(10)
C15 0.0227(9) 0.0573(14) 0.0280(10) 0.0047(9) -0.0014(7) 0.0049(9)
C16 0.0179(7) 0.0277(9) 0.0187(8) 0.0018(6) 0.0011(6) 0.0041(6)
C17 0.0223(8) 0.0301(10) 0.0218(8) -0.0003(7) 0.0033(6) 0.0052(7)
C18 0.0284(9) 0.0313(10) 0.0317(10) -0.0012(8) 0.0034(7) 0.0093(8)
C19 0.0268(9) 0.0351(11) 0.0346(10) 0.0080(8) -0.0014(8) 0.0083(8)
C20 0.0294(10) 0.0404(11) 0.0219(9) 0.0060(8) -0.0021(7) 0.0078(8)
C21 0.0226(8) 0.0311(10) 0.0196(8) 0.0030(7) 0.0011(6) 0.0029(7)
C22 0.0279(9) 0.0311(10) 0.0218(8) -0.0018(7) 0.0039(7) 0.0064(7)
C23 0.0360(11) 0.0491(13) 0.0282(10) -0.0034(9) 0.0118(8) 0.0076(10)
C24 0.0421(12) 0.0382(12) 0.0368(11) -0.0077(9) 0.0031(9) 0.0006(10)
C25 0.0389(12) 0.0453(14) 0.0458(13) 0.0090(10) -0.0038(10) 0.0167(10)
C26 0.037(2) 0.082(4) 0.094(5) 0.018(3) -0.015(2) 0.023(2)
C27 0.091(5) 0.040(3) 0.100(5) 0.009(3) -0.032(4) 0.028(3)
C28 0.0285(9) 0.0340(10) 0.0174(8) -0.0001(7) 0.0002(6) 0.0024(8)
C29 0.0360(11) 0.0559(15) 0.0253(10) -0.0076(9) -0.0008(8) -0.0021(10)
C30 0.0386(11) 0.0366(11) 0.0226(9) 0.0012(7) 0.0083(8) 0.0028(9)
C31 0.0233(8) 0.0214(8) 0.0213(8) -0.0025(6) 0.0041(6) -0.0001(6)
C32 0.0266(9) 0.0241(9) 0.0251(9) -0.0002(7) 0.0069(7) -0.0023(7)
C33 0.0359(11) 0.0293(10) 0.0336(10) -0.0035(8) 0.0081(8) -0.0103(8)
C34 0.0372(11) 0.0373(12) 0.0340(11) -0.0111(8) 0.0049(8) -0.0125(9)
C35 0.0407(11) 0.0375(11) 0.0255(9) -0.0075(8) 0.0023(8) -0.0087(9)
C36 0.0333(10) 0.0256(9) 0.0221(8) -0.0043(7) 0.0053(7) -0.0034(7)
C37 0.0281(9) 0.0234(9) 0.0263(9) 0.0022(7) 0.0049(7) -0.0053(7)
C38 0.0367(11) 0.0333(11) 0.0446(12) 0.0085(9) 0.0047(9) 0.0005(9)
C39 0.0378(11) 0.0379(12) 0.0290(10) 0.0024(8) 0.0107(8) -0.0069(9)
C40 0.0476(17) 0.0516(17) 0.0423(16) -0.0202(13) 0.0103(12) -0.0265(14)
C41 0.0517(17) 0.0467(16) 0.0508(16) -0.0133(12) 0.0049(13) -0.0108(13)
C42 0.0361(17) 0.082(3) 0.135(4) -0.057(3) 0.0047(19) -0.0150(17)
C43 0.0382(10) 0.0273(9) 0.0191(8) -0.0030(7) 0.0065(7) -0.0012(8)
C44 0.0435(12) 0.0317(11) 0.0309(10) -0.0074(8) 0.0129(8) -0.0014(9)
C45 0.0551(14) 0.0423(13) 0.0209(9) -0.0036(8) 0.0042(9) -0.0050(11)
C46 0.0234(8) 0.0240(9) 0.0192(8) 0.0042(6) 0.0072(6) 0.0024(7)
C47 0.0294(9) 0.0229(9) 0.0220(8) 0.0014(6) 0.0094(7) 0.0020(7)
C48 0.0361(10) 0.0297(10) 0.0256(9) 0.0033(7) 0.0155(8) 0.0028(8)
C49 0.0306(9) 0.0285(10) 0.0257(9) 0.0063(7) 0.0109(7) 0.0001(8)
C50 0.0329(10) 0.0227(9) 0.0295(9) 0.0039(7) 0.0111(7) -0.0001(7)
C51 0.0273(9) 0.0220(8) 0.0219(8) 0.0034(6) 0.0096(6) 0.0018(7)
C52 0.0391(11) 0.0273(9) 0.0231(9) -0.0004(7) 0.0133(7) -0.0004(8)
C53 0.0485(13) 0.0308(11) 0.0418(12) -0.0053(9) 0.0147(10) 0.0049(10)
C54 0.0473(13) 0.0456(13) 0.0267(10) -0.0009(9) 0.0075(9) -0.0033(10)
C55 0.0373(11) 0.0314(11) 0.0369(11) 0.0061(8) 0.0187(9) -0.0023(9)
C56 0.0330(12) 0.0653(18) 0.0681(18) 0.0248(14) 0.0062(11) -0.0108(12)
C57 0.0470(13) 0.0373(12) 0.0362(11) 0.0121(9) 0.0093(9) -0.0067(10)
C58 0.0372(10) 0.0218(9) 0.0258(9) 0.0041(7) 0.0154(7) 0.0065(7)
C59 0.0433(12) 0.0462(13) 0.0325(11) -0.0111(9) 0.0036(9) 0.0123(10)
C60 0.0321(10) 0.0402(12) 0.0387(11) -0.0048(9) 0.0089(8) 0.0028(9)
C61 0.0232(8) 0.0276(9) 0.0263(9) 0.0022(7) 0.0116(7) 0.0048(7)
C62 0.0326(10) 0.0280(10) 0.0326(10) 0.0002(7) 0.0124(8) 0.0060(8)
C63 0.0521(14) 0.0291(11) 0.0582(15) -0.0020(10) 0.0292(12) 0.0093(10)
C64 0.0524(14) 0.0412(14) 0.0646(16) 0.0007(11) 0.0378(13) 0.0168(11)
C65 0.0377(12) 0.0468(14) 0.0531(14) 0.0018(11) 0.0302(11) 0.0064(10)
C66 0.0260(9) 0.0349(11) 0.0343(10) 0.0021(8) 0.0147(8) 0.0028(8)
C67 0.0311(10) 0.0233(9) 0.0386(11) -0.0005(7) 0.0119(8) 0.0028(8)
C68 0.0371(11) 0.0347(12) 0.0447(12) 0.0075(9) 0.0107(9) 0.0003(9)
C69 0.0520(14) 0.0271(11) 0.0465(13) -0.0026(9) 0.0074(10) -0.0012(10)
C70 0.085(2) 0.0521(19) 0.139(4) -0.008(2) 0.082(3) 0.0155(17)
C71 0.085(5) 0.131(6) 0.131(6) -0.017(5) 0.020(4) 0.073(4)
C72 0.107(5) 0.112(5) 0.067(4) -0.020(4) 0.047(4) 0.038(4)
C73 0.0273(10) 0.0372(11) 0.0437(12) -0.0008(9) 0.0188(8) -0.0036(8)
C74 0.0331(12) 0.0669(18) 0.0508(14) -0.0029(12) 0.0156(10) -0.0091(11)
C75 0.0464(13) 0.0449(14) 0.0462(13) 0.0047(10) 0.0235(11) -0.0091(11)
C76 0.0181(8) 0.0273(9) 0.0249(8) 0.0001(7) 0.0057(6) 0.0014(7)
C77 0.0212(8) 0.0316(10) 0.0287(9) 0.0027(7) 0.0063(7) 0.0027(7)
C78 0.0249(9) 0.0438(12) 0.0334(10) 0.0036(9) 0.0002(7) 0.0071(9)
C79 0.0207(9) 0.0462(13) 0.0379(11) -0.0045(9) -0.0005(8) -0.0011(8)
C80 0.0236(9) 0.0373(11) 0.0375(11) -0.0020(8) 0.0008(8) -0.0033(8)
C81 0.0201(8) 0.0309(10) 0.0280(9) -0.0001(7) 0.0052(7) -0.0007(7)
C82 0.0260(9) 0.0322(10) 0.0332(10) 0.0061(8) 0.0035(7) 0.0085(8)
C83 0.0356(11) 0.0389(12) 0.0406(12) 0.0139(9) 0.0044(9) 0.0064(9)
C84 0.0380(12) 0.0374(12) 0.0496(13) 0.0036(10) 0.0076(10) 0.0148(10)
C85 0.0249(11) 0.0628(17) 0.0521(14) -0.0039(12) -0.0084(9) -0.0017(11)
C86 0.0554(19) 0.124(3) 0.0591(19) 0.013(2) -0.0144(15) -0.028(2)
C87 0.0259(14) 0.176(5) 0.084(3) -0.033(3) 0.0023(14) -0.014(2)
C88 0.0240(9) 0.0245(9) 0.0327(10) 0.0006(7) 0.0020(7) -0.0016(7)
C89 0.0395(12) 0.0344(12) 0.0506(14) -0.0112(10) -0.0059(10) 0.0033(10)
C90 0.0394(12) 0.0418(13) 0.0519(14) 0.0147(10) 0.0131(10) 0.0001(10)

loop_
_atom_type_symbol
_atom_type_description
_atom_type_scat_dispersion_real
_atom_type_scat_dispersion_imag
_atom_type_scat_source
C C 0.0033 0.0016 'International Tables Vol C Tables 4.2.6.8 and 6.1.1.4'
H H 0.0000 0.0000 'International Tables Vol C Tables 4.2.6.8 and 6.1.1.4'
Si Si 0.0817 0.0704 'International Tables Vol C Tables 4.2.6.8 and 6.1.1.4'
Cl Cl 0.1484 0.1585 'International Tables Vol C Tables 4.2.6.8 and 6.1.1.4'

loop_
_geom_angle_atom_site_label_1
_geom_angle_atom_site_label_2
_geom_angle_atom_site_label_3
_geom_angle
Cl1 Si1 Si2 124.00(3)
Cl1 Si1 Si6 123.16(3)
Si2 Si1 Si6 94.19(2)
Cl1 Si1 Si4 126.32(3)
Si2 Si1 Si4 73.19(2)
Si6 Si1 Si4 102.52(2)
Cl1 Si1 Si5 177.32(3)
Si2 Si1 Si5 54.350(17)
Si6 Si1 Si5 56.037(18)
Si4 Si1 Si5 55.893(17)
Cl2 Si2 Si3 123.89(3)
Cl2 Si2 Si1 125.74(3)
Si3 Si2 Si1 98.39(2)
Cl2 Si2 Si5 125.36(3)
Si3 Si2 Si5 97.01(2)
Si1 Si2 Si5 73.39(2)
Cl2 Si2 Si4 178.62(3)
Si3 Si2 Si4 55.048(18)
Si1 Si2 Si4 54.400(18)
Si5 Si2 Si4 55.994(17)
C16 Si3 C1 106.04(7)
C16 Si3 Si2 113.87(6)
C1 Si3 Si2 121.77(5)
C16 Si3 Si4 122.41(6)
C1 Si3 Si4 117.89(6)
Si2 Si3 Si4 72.73(2)
C31 Si4 Si1 125.40(6)
C31 Si4 Si3 114.55(6)
Si1 Si4 Si3 94.40(2)
C31 Si4 Si5 144.47(6)
Si1 Si4 Si5 70.94(2)
Si3 Si4 Si5 92.72(2)
C31 Si4 Si2 162.13(6)
Si1 Si4 Si2 52.410(17)
Si3 Si4 Si2 52.218(17)
Si5 Si4 Si2 53.365(16)
C46 Si5 Si2 125.35(6)
C46 Si5 Si6 121.21(6)
Si2 Si5 Si6 89.59(2)
C46 Si5 Si4 136.21(6)
Si2 Si5 Si4 70.641(19)
Si6 Si5 Si4 96.83(2)
C46 Si5 Si1 170.51(6)
Si2 Si5 Si1 52.264(17)
Si6 Si5 Si1 52.074(16)
Si4 Si5 Si1 53.170(17)
C61 Si6 C76 104.29(8)
C61 Si6 Si1 125.54(6)
C76 Si6 Si1 109.18(6)
C61 Si6 Si5 119.04(6)
C76 Si6 Si5 125.37(6)
Si1 Si6 Si5 71.89(2)
C2 C1 C6 117.04(15)
C2 C1 Si3 125.55(13)
C6 C1 Si3 117.08(12)
C3 C2 C1 119.89(16)
C3 C2 C7 114.76(15)
C1 C2 C7 125.35(15)
C4 C3 C2 122.69(17)
C5 C4 C3 117.49(17)
C5 C4 C10 121.36(18)
C3 C4 C10 121.14(18)
C4 C5 C6 122.41(18)
C5 C6 C1 120.40(16)
C5 C6 C13 115.48(16)
C1 C6 C13 124.11(16)
C2 C7 C9 112.21(16)
C2 C7 C8 111.41(16)
C9 C7 C8 109.02(16)
C12 C10 C4 110.8(2)
C12 C10 C11 111.6(3)
C4 C10 C11 111.5(3)
C6 C13 C15 110.26(16)
C6 C13 C14 112.37(17)
C15 C13 C14 110.00(17)
C17 C16 C21 117.07(16)
C17 C16 Si3 117.20(12)
C21 C16 Si3 125.41(14)
C18 C17 C16 120.70(17)
C18 C17 C22 116.17(16)
C16 C17 C22 123.11(16)
C19 C18 C17 122.21(18)
C20 C19 C18 117.10(18)
C20 C19 C25 120.17(19)
C18 C19 C25 122.7(2)
C19 C20 C21 123.05(18)
C20 C21 C16 119.79(17)
C20 C21 C28 115.26(16)
C16 C21 C28 124.94(16)
C17 C22 C24 111.65(17)
C17 C22 C23 111.23(16)
C24 C22 C23 110.46(17)
C26 C25 C27 111.5(4)
C26 C25 C19 109.7(3)
C27' C25 C19 110.9(4)
C27 C25 C19 114.9(3)
C27' C25 C26' 111.4(5)
C19 C25 C26' 110.0(4)
C21 C28 C30 110.51(17)
C21 C28 C29 112.39(17)
C30 C28 C29 109.48(16)
C36 C31 C32 117.76(16)
C36 C31 Si4 123.65(14)
C32 C31 Si4 117.87(13)
C33 C32 C31 119.40(17)
C33 C32 C37 116.56(17)
C31 C32 C37 123.78(16)
C34 C33 C32 123.01(19)
C33 C34 C35 117.18(19)
C33 C34 C40' 131.1(9)
C35 C34 C40' 111.2(9)
C33 C34 C40 119.8(2)
C35 C34 C40 123.0(2)
C34 C35 C36 122.86(19)
C35 C36 C31 119.65(18)
C35 C36 C43 118.55(17)
C31 C36 C43 121.42(17)
C32 C37 C38 107.88(17)
C32 C37 C39 114.81(16)
C38 C37 C39 109.48(17)
C41 C40 C42 109.2(3)
C41 C40 C34 112.7(2)
C42 C40 C34 110.2(3)
C42' C40' C34 108.0(17)
C42' C40' C41' 110.3(18)
C34 C40' C41' 101.0(18)
C36 C43 C44 107.30(16)
C36 C43 C45 114.64(18)
C44 C43 C45 108.90(17)
C51 C46 C47 117.40(15)
C51 C46 Si5 123.05(12)
C47 C46 Si5 117.90(13)
C48 C47 C46 119.40(17)
C48 C47 C52 117.37(16)
C46 C47 C52 122.70(16)
C49 C48 C47 122.74(17)
C48 C49 C50 117.15(17)
C48 C49 C55 120.96(17)
C50 C49 C55 121.86(18)
C49 C50 C51 122.37(18)
C50 C51 C46 119.62(16)
C50 C51 C58 116.52(16)
C46 C51 C58 123.59(15)
C47 C52 C53 115.40(18)
C47 C52 C54 108.34(17)
C53 C52 C54 108.59(17)
C49 C55 C57 112.82(17)
C49 C55 C56 110.39(18)
C57 C55 C56 110.2(2)
C59 C58 C60 108.81(17)
C59 C58 C51 113.76(17)
C60 C58 C51 109.67(16)
C62 C61 C66 117.24(17)
C62 C61 Si6 124.87(13)
C66 C61 Si6 117.72(15)
C63 C62 C61 119.50(19)
C63 C62 C67 114.69(19)
C61 C62 C67 125.81(17)
C64 C63 C62 123.1(2)
C65 C64 C63 117.0(2)
C65 C64 C70 121.5(2)
C63 C64 C70 121.5(3)
C64 C65 C66 123.1(2)
C65 C66 C61 120.0(2)
C65 C66 C73 115.51(18)
C61 C66 C73 124.50(17)
C62 C67 C68 112.63(18)
C62 C67 C69 112.26(17)
C68 C67 C69 107.08(18)
C72' C70 C71' 123.5(6)
C72 C70 C71 113.2(5)
C72' C70 C64 120.5(5)
C72 C70 C64 111.6(4)
C71' C70 C64 116.0(5)
C71 C70 C64 109.9(4)
C66 C73 C74 110.9(2)
C66 C73 C75 114.12(19)
C74 C73 C75 108.76(18)
C81 C76 C77 116.61(17)
C81 C76 Si6 126.76(14)
C77 C76 Si6 116.11(14)
C78 C77 C76 120.52(19)
C78 C77 C82 115.29(18)
C76 C77 C82 124.16(17)
C79 C78 C77 122.5(2)
C78 C79 C80 117.06(19)
C78 C79 C85 123.1(2)
C80 C79 C85 119.7(2)
C79 C80 C81 123.1(2)
C80 C81 C76 119.77(18)
C80 C81 C88 114.44(18)
C76 C81 C88 125.79(16)
C77 C82 C84 111.50(18)
C77 C82 C83 112.19(18)
C84 C82 C83 109.52(17)
C86 C85 C87 112.2(3)
C86 C85 C79 113.2(2)
C87 C85 C79 111.1(2)
C81 C88 C90 113.45(17)
C81 C88 C89 109.08(17)
C90 C88 C89 108.93(19)
C102 C101 C106 120.0
C103 C102 C101 120.0
C102 C103 C104 120.0
C105 C104 C103 120.0
C104 C105 C106 120.0
C105 C106 C101 120.0
C112 C111 C116 120.0
C113 C112 C111 120.0
C112 C113 C114 120.0
C115 C114 C113 120.0
C116 C115 C114 120.0
C115 C116 C111 120.0

loop_
_geom_bond_atom_site_label_1
_geom_bond_atom_site_label_2
_geom_bond_distance
Si1 Cl1 2.0665(6)
Si1 Si2 2.3298(7)
Si1 Si6 2.3428(6)
Si1 Si4 2.3906(6)
Si1 Si5 2.8229(6)
Si2 Cl2 2.0683(6)
Si2 Si3 2.3294(6)
Si2 Si5 2.3938(6)
Si2 Si4 2.8145(6)
Si3 C16 1.9232(18)
Si3 C1 1.9252(17)
Si3 Si4 2.4157(6)
Si4 C31 1.9241(18)
Si4 Si5 2.4730(7)
Si5 C46 1.9095(17)
Si5 Si6 2.4634(7)
Si6 C61 1.9313(18)
Si6 C76 1.9497(19)
C1 C2 1.418(2)
C1 C6 1.424(2)
C2 C3 1.397(2)
C2 C7 1.526(2)
C3 C4 1.385(3)
C4 C5 1.376(3)
C4 C10 1.518(3)
C5 C6 1.394(3)
C6 C13 1.521(2)
C7 C9 1.531(3)
C7 C8 1.534(3)
C10 C12 1.515(5)
C10 C11 1.533(5)
C13 C15 1.528(3)
C13 C14 1.530(3)
C16 C17 1.414(2)
C16 C21 1.423(2)
C17 C18 1.395(3)
C17 C22 1.525(2)
C18 C19 1.384(3)
C19 C20 1.382(3)
C19 C25 1.518(3)
C20 C21 1.393(3)
C21 C28 1.519(3)
C22 C24 1.531(3)
C22 C23 1.534(3)
C25 C26 1.494(6)
C25 C27' 1.497(8)
C25 C27 1.504(6)
C25 C26' 1.550(8)
C28 C30 1.529(3)
C28 C29 1.538(3)
C31 C36 1.419(2)
C31 C32 1.420(2)
C32 C33 1.396(3)
C32 C37 1.520(3)
C33 C34 1.377(3)
C34 C35 1.383(3)
C34 C40' 1.517(18)
C34 C40 1.523(3)
C35 C36 1.391(3)
C36 C43 1.517(3)
C37 C38 1.526(3)
C37 C39 1.536(3)
C40 C41 1.519(4)
C40 C42 1.520(5)
C40' C42' 1.513(17)
C40' C41' 1.520(17)
C43 C44 1.528(3)
C43 C45 1.530(3)
C46 C51 1.416(3)
C46 C47 1.422(2)
C47 C48 1.390(3)
C47 C52 1.519(3)
C48 C49 1.381(3)
C49 C50 1.386(3)
C49 C55 1.511(3)
C50 C51 1.395(2)
C51 C58 1.530(2)
C52 C53 1.528(3)
C52 C54 1.534(3)
C55 C57 1.517(3)
C55 C56 1.531(4)
C58 C59 1.512(3)
C58 C60 1.529(3)
C61 C62 1.423(3)
C61 C66 1.424(3)
C62 C63 1.398(3)
C62 C67 1.523(3)
C63 C64 1.388(3)
C64 C65 1.369(4)
C64 C70 1.525(3)
C65 C66 1.398(3)
C66 C73 1.522(3)
C67 C68 1.539(3)
C67 C69 1.543(3)
C70 C72' 1.400(9)
C70 C72 1.446(7)
C70 C71' 1.489(9)
C70 C71 1.518(8)
C73 C74 1.531(3)
C73 C75 1.542(3)
C76 C81 1.421(3)
C76 C77 1.422(3)
C77 C78 1.399(3)
C77 C82 1.520(3)
C78 C79 1.372(3)
C79 C80 1.383(3)
C79 C85 1.526(3)
C80 C81 1.396(3)
C81 C88 1.526(3)
C82 C84 1.532(3)
C82 C83 1.535(3)
C85 C86 1.483(4)
C85 C87 1.488(4)
C88 C90 1.527(3)
C88 C89 1.543(3)
C101 C102 1.3900
C101 C106 1.3900
C102 C103 1.3900
C103 C104 1.3900
C104 C105 1.3900
C105 C106 1.3900
C111 C112 1.3900
C111 C116 1.3900
C112 C113 1.3900
C113 C114 1.3900
C114 C115 1.3900
C115 C116 1.3900
